data_7133399
loop_
_publ_author_name
'Potempa, Kinga'
'Paliwoda, Damian'
'Jarzembska, Katarzyna N.'
'Kami&#x144;ski, Rados&#x142;aw'
'Kr&#xf3;wczy&#x144;ski, Adam'
'Borowski, Patryk'
'Hanfland, Michael'

_publ_section_title
;
 Pressure-induced single-crystal-to-single-crystal nitrite ligand
 isomerisation accompanied by a piezochromic effect.
;
_journal_issue 69
_journal_name_full 'Chemical communications (Cambridge, England)'
_journal_page_first 9194
_journal_page_last 9197
_journal_paper_doi 10.1039/d4cc02898h
_journal_volume 60
_journal_year 2024
_chemical_formula_moiety 'C15 H16 N6 Ni O4'
_chemical_formula_sum 'C15 H16 N6 Ni O4'
_chemical_formula_weight 403.05
_space_group_crystal_system triclinic
_space_group_IT_number 2
_space_group_name_Hall '-P 1'
_space_group_name_H-M_alt 'P -1'
_atom_sites_solution_hydrogens geom
_audit_creation_date 2024-04-19
_audit_creation_method
;
Olex2 1.5
(compiled 2024.02.16 svn.r378c4104 for OlexSys, GUI svn.r6928)
;
_audit_update_record
;
2024-05-02 deposited with the CCDC.	2024-07-23 downloaded from the CCDC.
;
_cell_angle_alpha 89.99(3)
_cell_angle_beta 106.56(3)
_cell_angle_gamma 105.39(3)
_cell_formula_units_Z 6
_cell_length_a 19.543(4)
_cell_length_b 9.269(2)
_cell_length_c 12.708(3)
_cell_measurement_reflns_used 737
_cell_measurement_temperature 293
_cell_measurement_theta_max 18.6650
_cell_measurement_theta_min 1.6610
_cell_volume 2120.3(9)
_computing_molecular_graphics 'Olex2 1.5 (Dolomanov et al., 2009)'
_computing_publication_material 'Olex2 1.5 (Dolomanov et al., 2009)'
_computing_structure_refinement 'XL  (Sheldrick, 2008)'
_diffrn_ambient_temperature 293
_diffrn_detector_area_resol_mean 13.3333
_diffrn_measured_fraction_theta_full 0.273
_diffrn_measured_fraction_theta_max 0.146
_diffrn_measurement_device_type 'esperanto CrysAlisPro umported from ESRF ID15B beamline'
_diffrn_measurement_method '\w scans'
_diffrn_radiation_type synchrotron
_diffrn_radiation_wavelength 0.40965
_diffrn_reflns_av_R_equivalents 0.0372
_diffrn_reflns_av_unetI/netI 0.0711
_diffrn_reflns_Laue_measured_fraction_full 0.273
_diffrn_reflns_Laue_measured_fraction_max 0.146
_diffrn_reflns_limit_h_max 23
_diffrn_reflns_limit_h_min -20
_diffrn_reflns_limit_k_max 12
_diffrn_reflns_limit_k_min -13
_diffrn_reflns_limit_l_max 15
_diffrn_reflns_limit_l_min -16
_diffrn_reflns_number 5464
_diffrn_reflns_point_group_measured_fraction_full 0.273
_diffrn_reflns_point_group_measured_fraction_max 0.146
_diffrn_reflns_theta_full 14.229
_diffrn_reflns_theta_max 21.540
_diffrn_reflns_theta_min 1.569
_diffrn_source synchrotron
_exptl_absorpt_coefficient_mu 0.327
_exptl_absorpt_correction_T_max 1.00000
_exptl_absorpt_correction_T_min 0.93450
_exptl_absorpt_correction_type multi-scan
_exptl_absorpt_process_details
;
CrysAlisPro 1.171.42.49 (Rigaku Oxford Diffraction, 2022)
Empirical absorption correction using spherical harmonics,
implemented in SCALE3 ABSPACK scaling algorithm.
;
_exptl_crystal_colour piezochromic
_exptl_crystal_density_diffrn 1.894
_exptl_crystal_description plate
_exptl_crystal_F_000 1248
_exptl_crystal_size_max 0.13
_exptl_crystal_size_mid 0.07
_exptl_crystal_size_min 0.02
_refine_diff_density_max 0.621
_refine_diff_density_min -0.521
_refine_diff_density_rms 0.066
_refine_ls_extinction_method none
_refine_ls_goodness_of_fit_ref 1.056
_refine_ls_hydrogen_treatment constr
_refine_ls_matrix_type full
_refine_ls_number_parameters 669
_refine_ls_number_reflns 3730
_refine_ls_number_restraints 610
_refine_ls_restrained_S_all 1.001
_refine_ls_R_factor_all 0.0852
_refine_ls_R_factor_gt 0.0613
_refine_ls_shift/su_max 0.000
_refine_ls_shift/su_mean 0.000
_refine_ls_structure_factor_coef Fsqd
_refine_ls_weighting_details 'w=1/[\s^2^(Fo^2^)+(0.0874P)^2^+2.7208P] where P=(Fo^2^+2Fc^2^)/3'
_refine_ls_weighting_scheme calc
_refine_ls_wR_factor_gt 0.1597
_refine_ls_wR_factor_ref 0.1767
_reflns_Friedel_coverage 0.000
_reflns_number_gt 2667
_reflns_number_total 3730
_reflns_threshold_expression 'I > 2\s(I)'
_cod_data_source_file d4cc02898h2.cif
_cod_data_source_block Ni-diONO-08-II
_cod_depositor_comments 'Adding full bibliography for 7133389--7133407.cif.'
_cod_original_cell_volume 2120.2(9)
_cod_database_code 7133399
_shelx_shelxl_version_number 2018/3
_shelx_space_group_comment
;
The symmetry employed for this shelxl refinement is uniquely defined
by the following loop, which should always be used as a source of
symmetry information in preference to the above space-group names.
They are only intended as comments.
;
_olex2_refinement_description
;
1. Fixed Uiso
 At 1.2 times of:
  All C(H) groups, All C(H,H) groups, All C(H,H,H,H) groups
2. Restrained distances
 O2A-N1A
 1.15 with sigma of 0.01
 N1A-O1A
 1.15 with sigma of 0.01
 O2B-Ni1
 2.15 with sigma of 0.02
 O1A-O2A
 2.07 with sigma of 0.01
 N1A-Ni1
 2.7 with sigma of 0.02
 Ni1-O2A \\sim Ni1-O2B
 with sigma of 0.02
 O2A-N1A \\sim O2B-N1B
 with sigma of 0.02
 O1A-N1A \\sim O1B-N1B
 with sigma of 0.02
 Ni1-N1A \\sim Ni1-N1B
 with sigma of 0.04
 O2A-O1A \\sim O2B-O1B
 with sigma of 0.04
3. Uiso/Uaniso restraints and constraints
N6 \\sim C11 \\sim C12 \\sim C13 \\sim C14 \\sim C15: within 2A with sigma of
0.01 and sigma for terminal atoms of 0.02 within 2A
N3 \\sim C5 \\sim C4 \\sim C3 \\sim C2 \\sim C1: within 2A with sigma of 0.01
and sigma for terminal atoms of 0.02 within 2A
N12 \\sim C26 \\sim C27 \\sim C28 \\sim C29 \\sim C30: within 2A with sigma of
0.01 and sigma for terminal atoms of 0.02 within 2A
N9 \\sim C20 \\sim C19 \\sim C18 \\sim C17 \\sim C16: within 2A with sigma of
0.01 and sigma for terminal atoms of 0.02 within 2A
N15 \\sim C35 \\sim C34 \\sim C33 \\sim C32 \\sim C31: within 2A with sigma of
0.01 and sigma for terminal atoms of 0.02 within 2A
N18 \\sim C41 \\sim C42 \\sim C43 \\sim C44 \\sim C45: within 2A with sigma of
0.01 and sigma for terminal atoms of 0.02 within 2A
C23A \\sim C23B: within 2A with sigma of 0.01 and sigma for terminal atoms of
0.02 within 2A
O12 \\sim N14 \\sim O11: within 2A with sigma of 0.01 and sigma for terminal
atoms of 0.02 within 2A
O10 \\sim N13 \\sim O9: within 2A with sigma of 0.01 and sigma for terminal
atoms of 0.02 within 2A
O2B \\sim O2A: within 2A with sigma of 0.001 and sigma for terminal atoms of
0.002 within 2A
N1A \\sim N1B: within 2A with sigma of 0.001 and sigma for terminal atoms of
0.002 within 2A
O1A \\sim O1B: within 2A with sigma of 0.001 and sigma for terminal atoms of
0.002 within 2A
O2B \\sim N1B \\sim O1B: within 2A with sigma of 0.01 and sigma for terminal
atoms of 0.02 within 2A
O1B \\sim N1B \\sim O2B: within 2A with sigma of 0.001 and sigma for terminal
atoms of 0.002 within 2A
O1A \\sim N1A \\sim O2A: within 2A with sigma of 0.001 and sigma for terminal
atoms of 0.002 within 2A
Uanis(C6) \\sim Ueq, Uanis(N4) \\sim Ueq, Uanis(C7) \\sim Ueq, Uanis(C8) \\sim
Ueq, Uanis(C9) \\sim Ueq, Uanis(N5) \\sim Ueq, Uanis(C10) \\sim Ueq: with sigma
of 0.01 and sigma for terminal atoms of 0.02
Uanis(O3) \\sim Ueq, Uanis(N2) \\sim Ueq, Uanis(O4) \\sim Ueq: with sigma of
0.01 and sigma for terminal atoms of 0.02
Uanis(O8) \\sim Ueq, Uanis(N8) \\sim Ueq, Uanis(O7) \\sim Ueq: with sigma of
0.01 and sigma for terminal atoms of 0.02
Uanis(C21) \\sim Ueq, Uanis(N10) \\sim Ueq, Uanis(C22) \\sim Ueq, Uanis(C23A)
\\sim Ueq, Uanis(C24) \\sim Ueq, Uanis(N11) \\sim Ueq, Uanis(C25) \\sim Ueq:
with sigma of 0.01 and sigma for terminal atoms of 0.02
Uanis(C40) \\sim Ueq, Uanis(N17) \\sim Ueq, Uanis(C39) \\sim Ueq, Uanis(C38)
\\sim Ueq, Uanis(C37) \\sim Ueq, Uanis(C36) \\sim Ueq, Uanis(N16) \\sim Ueq:
with sigma of 0.01 and sigma for terminal atoms of 0.02
Uanis(O10) \\sim Ueq, Uanis(N13) \\sim Ueq, Uanis(O9) \\sim Ueq: with sigma of
0.001 and sigma for terminal atoms of 0.002
Uanis(O5) \\sim Ueq, Uanis(N7) \\sim Ueq, Uanis(O6) \\sim Ueq: with sigma of
0.001 and sigma for terminal atoms of 0.002
Uanis(O1A) \\sim Ueq, Uanis(N1A) \\sim Ueq, Uanis(O2A) \\sim Ueq: with sigma of
0.01 and sigma for terminal atoms of 0.02
Uanis(O2B) \\sim Ueq, Uanis(N1B) \\sim Ueq, Uanis(O1B) \\sim Ueq: with sigma of
0.01 and sigma for terminal atoms of 0.02
Uanis(N3) \\sim Ueq, Uanis(C5) \\sim Ueq, Uanis(C4) \\sim Ueq, Uanis(C3) \\sim
Ueq, Uanis(C2) \\sim Ueq, Uanis(C1) \\sim Ueq: with sigma of 0.01 and sigma for
terminal atoms of 0.02
Uanis(O12) \\sim Ueq, Uanis(N14) \\sim Ueq, Uanis(O11) \\sim Ueq: with sigma of
0.01 and sigma for terminal atoms of 0.02
Uanis(C16) \\sim Ueq, Uanis(N9) \\sim Ueq, Uanis(C20) \\sim Ueq, Uanis(C19)
\\sim Ueq, Uanis(C17) \\sim Ueq: with sigma of 0.01 and sigma for terminal
atoms of 0.02
4. Others
 Sof(H22C)=Sof(H22D)=Sof(C23B)=Sof(H23C)=Sof(H23D)=Sof(H24C)=Sof(H24D)=1-FVAR(1)
 Sof(H22A)=Sof(H22B)=Sof(C23A)=Sof(H23A)=Sof(H23B)=Sof(H24A)=Sof(H24B)=FVAR(1)
 Sof(O1B)=Sof(O2B)=Sof(N1B)=1-FVAR(2)
 Sof(O1A)=Sof(O2A)=Sof(N1A)=FVAR(2)
5.a Secondary CH2 refined with riding coordinates:
 C9(H9A,H9B), C8(H8A,H8B), C7(H7A,H7B), C22(H22A,H22B), C22(H22C,H22D),
 C23A(H23A,H23B), C23B(H23C,H23D), C24(H24A,H24B), C24(H24C,H24D), C37(H37A,
 H37B), C38(H38A,H38B), C39(H39A,H39B)
5.b Aromatic/amide H refined with riding coordinates:
 C12(H12), C13(H13), C14(H14), C15(H15), C1(H1), C2(H2), C3(H3), C4(H4),
 C10(H10), C6(H6), C16(H16), C17(H17), C18(H18), C19(H19), C27(H27), C28(H28),
 C29(H29), C30(H30), C21(H21), C25(H25), C34(H34), C33(H33), C32(H32), C31(H31),
  C45(H45), C44(H44), C43(H43), C42(H42), C36(H36), C40(H40)
5.c Fitted hexagon refined as free rotating group:
 N6(C11,C12,C13,C14,C15), N3(C1,C2,C3,C4,C5), N9(C16,C17,C18,C19,C20), N12(C26,
 C27,C28,C29,C30), N15(C35,C34,C33,C32,C31), N18(C45,C44,C43,C42,C41)
;
_olex2_submission_special_instructions 'No special instructions were received'

loop_
_space_group_symop_operation_xyz
'x, y, z'
'-x, -y, -z'

loop_
_atom_site_label
_atom_site_type_symbol
_atom_site_fract_x
_atom_site_fract_y
_atom_site_fract_z
_atom_site_U_iso_or_equiv
_atom_site_adp_type
_atom_site_occupancy
_atom_site_site_symmetry_order
_atom_site_calc_flag
_atom_site_refinement_flags_posn
_atom_site_refinement_flags_adp
_atom_site_refinement_flags_occupancy
_atom_site_disorder_assembly
_atom_site_disorder_group
Ni1 Ni 0.15885(7) 0.60715(16) 0.27138(12) 0.0257(15) Uani 1 1 d D . . . .
O1A O 0.0367(7) 0.7308(12) 0.3170(12) 0.046(3) Uani 0.728(14) 1 d D U P A 3
O2A O 0.0579(6) 0.5163(13) 0.3196(9) 0.052(3) Uani 0.728(14) 1 d D U P A 3
N1A N 0.0419(6) 0.6172(14) 0.3375(11) 0.052(3) Uani 0.728(14) 1 d D U P A 3
O1B O 0.038(2) 0.499(4) 0.372(4) 0.051(3) Uani 0.272(14) 1 d D U P A 4
O2B O 0.0618(12) 0.679(3) 0.284(3) 0.052(3) Uani 0.272(14) 1 d D U P A 4
N1B N 0.0233(15) 0.576(5) 0.305(3) 0.052(3) Uani 0.272(14) 1 d D U P A 4
O3 O 0.2559(4) 0.6256(9) 0.2333(7) 0.026(5) Uani 1 1 d . U . . .
O4 O 0.3347(5) 0.7328(12) 0.1551(8) 0.036(9) Uani 1 1 d . U . . .
N2 N 0.2759(5) 0.7245(12) 0.1701(9) 0.034(6) Uani 1 1 d . U . . .
N6 N 0.2080(3) 0.4972(6) 0.4029(4) 0.029(6) Uani 1 1 d G U . . .
C11 C 0.2396(3) 0.5951(5) 0.4976(5) 0.027(7) Uani 1 1 d G U . . .
C12 C 0.2728(3) 0.5440(6) 0.5968(4) 0.029(7) Uani 1 1 d G U . . .
H12 H 0.293981 0.609469 0.660166 0.034 Uiso 1 1 calc R U . . .
C13 C 0.2744(3) 0.3950(6) 0.6013(4) 0.026(7) Uani 1 1 d G U . . .
H13 H 0.296642 0.360859 0.667729 0.031 Uiso 1 1 calc R U . . .
C14 C 0.2428(3) 0.2972(5) 0.5066(5) 0.027(7) Uani 1 1 d G U . . .
H14 H 0.243872 0.197510 0.509661 0.032 Uiso 1 1 calc R U . . .
C15 C 0.2096(3) 0.3483(5) 0.4074(4) 0.030(7) Uani 1 1 d G U . . .
H15 H 0.188441 0.282769 0.344029 0.036 Uiso 1 1 calc R U . . .
N5 N 0.2088(4) 0.7825(10) 0.3881(8) 0.020(6) Uani 1 1 d . U . . .
N4 N 0.1252(4) 0.7434(10) 0.1546(8) 0.026(6) Uani 1 1 d . U . . .
N3 N 0.1083(3) 0.4464(6) 0.1349(4) 0.022(4) Uani 1 1 d G U . . .
C1 C 0.0981(3) 0.2922(6) 0.1254(4) 0.024(4) Uani 1 1 d G U . . .
H1 H 0.110263 0.241483 0.188207 0.029 Uiso 1 1 calc R U . . .
C2 C 0.0697(3) 0.2137(6) 0.0221(5) 0.027(4) Uani 1 1 d G U . . .
H2 H 0.062891 0.110509 0.015739 0.033 Uiso 1 1 calc R U . . .
C3 C 0.0515(3) 0.2894(6) -0.0718(4) 0.028(4) Uani 1 1 d G U . . .
H3 H 0.032558 0.236908 -0.140918 0.034 Uiso 1 1 calc R U . . .
C4 C 0.0618(3) 0.4436(6) -0.0623(4) 0.025(4) Uani 1 1 d G U . . .
H4 H 0.049596 0.494282 -0.125109 0.030 Uiso 1 1 calc R U . . .
C5 C 0.0901(3) 0.5221(6) 0.0410(5) 0.025(4) Uani 1 1 d G U . . .
C10 C 0.2419(6) 0.7499(13) 0.4837(10) 0.026(6) Uani 1 1 d . U . . .
H10 H 0.266281 0.823466 0.541853 0.031 Uiso 1 1 calc R U . . .
C9 C 0.2106(6) 0.9429(13) 0.3760(10) 0.026(6) Uani 1 1 d . U . . .
H9A H 0.255666 1.006486 0.426824 0.031 Uiso 1 1 calc R U . . .
H9B H 0.168451 0.962039 0.393489 0.031 Uiso 1 1 calc R U . . .
C8 C 0.2078(6) 0.9800(13) 0.2564(10) 0.030(6) Uani 1 1 d . U . . .
H8A H 0.216738 1.087738 0.252792 0.036 Uiso 1 1 calc R U . . .
H8B H 0.247825 0.952236 0.238348 0.036 Uiso 1 1 calc R U . . .
C7 C 0.1351(6) 0.9026(12) 0.1699(10) 0.027(6) Uani 1 1 d . U . . .
H7A H 0.094107 0.919261 0.192044 0.033 Uiso 1 1 calc R U . . .
H7B H 0.134512 0.946511 0.100438 0.033 Uiso 1 1 calc R U . . .
C6 C 0.1010(5) 0.6772(12) 0.0562(9) 0.022(6) Uani 1 1 d . U . . .
H6 H 0.090812 0.732655 -0.004457 0.027 Uiso 1 1 calc R U . . .
Ni2 Ni 0.50038(7) 0.28246(15) 0.25008(11) 0.0213(15) Uani 1 1 d . . . . .
O5 O 0.5948(4) 0.3182(9) 0.2041(7) 0.0273(12) Uani 1 1 d . U . . .
O6 O 0.6674(5) 0.4591(11) 0.1312(8) 0.0413(19) Uani 1 1 d . U . . .
N7 N 0.6109(5) 0.4370(12) 0.1552(9) 0.0303(14) Uani 1 1 d . U . . .
O7 O 0.4051(6) 0.2138(12) 0.2975(10) 0.024(6) Uani 1 1 d . U . . .
O8 O 0.3327(5) 0.2658(13) 0.3707(10) 0.048(10) Uani 1 1 d . U . . .
N8 N 0.3887(8) 0.3108(16) 0.3463(14) 0.035(6) Uani 1 1 d . U . . .
N9 N 0.4492(3) 0.1198(6) 0.1149(4) 0.019(4) Uani 1 1 d G U . . .
C16 C 0.4459(3) -0.0313(6) 0.1045(4) 0.019(4) Uani 1 1 d G U . . .
H16 H 0.463290 -0.079536 0.166567 0.023 Uiso 1 1 calc R U . . .
C17 C 0.4166(3) -0.1104(5) 0.0014(5) 0.023(4) Uani 1 1 d G U . . .
H17 H 0.414381 -0.211575 -0.005517 0.028 Uiso 1 1 calc R U . . .
C18 C 0.3906(3) -0.0384(6) -0.0913(4) 0.021(5) Uani 1 1 d G U . . .
H18 H 0.370960 -0.091305 -0.160319 0.025 Uiso 1 1 calc R U . . .
C19 C 0.3939(3) 0.1128(6) -0.0810(4) 0.021(4) Uani 1 1 d G U . . .
H19 H 0.376448 0.161004 -0.143036 0.025 Uiso 1 1 calc R U . . .
C20 C 0.4232(3) 0.1919(5) 0.0221(4) 0.021(4) Uani 1 1 d G U . . .
N10 N 0.4563(4) 0.4111(10) 0.1346(7) 0.023(5) Uani 1 1 d . U . . .
N11 N 0.5442(5) 0.4576(11) 0.3648(8) 0.026(6) Uani 1 1 d . U . . .
N12 N 0.5523(3) 0.1790(5) 0.3848(4) 0.027(6) Uani 1 1 d G U . . .
C26 C 0.5763(3) 0.2769(5) 0.4791(4) 0.025(6) Uani 1 1 d G U . . .
C27 C 0.6053(3) 0.2282(6) 0.5814(4) 0.026(7) Uani 1 1 d G U . . .
H27 H 0.621326 0.293687 0.644488 0.032 Uiso 1 1 calc R U . . .
C28 C 0.6103(3) 0.0816(6) 0.5895(4) 0.028(7) Uani 1 1 d G U . . .
H28 H 0.629716 0.048968 0.657976 0.034 Uiso 1 1 calc R U . . .
C29 C 0.5863(3) -0.0163(5) 0.4953(5) 0.032(7) Uani 1 1 d G U . . .
H29 H 0.589676 -0.114410 0.500667 0.038 Uiso 1 1 calc R U . . .
C30 C 0.5573(3) 0.0324(5) 0.3929(4) 0.031(6) Uani 1 1 d G U . . .
H30 H 0.541245 -0.033070 0.329869 0.037 Uiso 1 1 calc R U . . .
C21 C 0.4262(5) 0.3439(13) 0.0384(9) 0.025(6) Uani 1 1 d . U . . .
H21 H 0.406454 0.394841 -0.020543 0.030 Uiso 1 1 calc R U . . .
C22 C 0.4607(7) 0.5687(14) 0.1499(11) 0.029(6) Uani 1 1 d . U . . .
H22A H 0.501519 0.628180 0.125701 0.034 Uiso 0.520(16) 1 calc R U P B 1
H22B H 0.415281 0.586616 0.103848 0.034 Uiso 0.520(16) 1 calc R U P B 1
H22C H 0.417435 0.577130 0.169696 0.034 Uiso 0.480(16) 1 calc R U P B 2
H22D H 0.459663 0.613728 0.080785 0.034 Uiso 0.480(16) 1 calc R U P B 2
C23A C 0.4714(11) 0.618(3) 0.2608(19) 0.031(7) Uani 0.520(16) 1 d . U P B 1
H23A H 0.429430 0.557272 0.281957 0.037 Uiso 0.520(16) 1 calc R U P B 1
H23B H 0.467440 0.719892 0.260445 0.037 Uiso 0.520(16) 1 calc R U P B 1
C23B C 0.5291(13) 0.654(3) 0.237(2) 0.033(9) Uani 0.480(16) 1 d . U P B 2
H23C H 0.571497 0.643121 0.215751 0.039 Uiso 0.480(16) 1 calc R U P B 2
H23D H 0.530633 0.759603 0.234789 0.039 Uiso 0.480(16) 1 calc R U P B 2
C24 C 0.5403(6) 0.6177(12) 0.3526(10) 0.029(6) Uani 1 1 d . U . . .
H24A H 0.538499 0.660755 0.420930 0.034 Uiso 0.520(16) 1 calc R U P B 1
H24B H 0.584117 0.677612 0.335552 0.034 Uiso 0.520(16) 1 calc R U P B 1
H24C H 0.499667 0.631380 0.377176 0.034 Uiso 0.480(16) 1 calc R U P B 2
H24D H 0.586062 0.685550 0.398672 0.034 Uiso 0.480(16) 1 calc R U P B 2
C25 C 0.5735(6) 0.4294(13) 0.4643(10) 0.026(6) Uani 1 1 d . U . . .
H25 H 0.591746 0.502961 0.522779 0.032 Uiso 1 1 calc R U . . .
Ni3 Ni 0.84098(7) 0.98925(15) 0.22846(11) 0.0241(15) Uani 1 1 d . . . . .
O9 O 0.7430(5) 0.8975(11) 0.2672(9) 0.0293(14) Uani 1 1 d . U . . .
O10 O 0.6649(5) 0.9139(11) 0.3449(8) 0.0417(19) Uani 1 1 d . U . . .
N13 N 0.7247(7) 0.9729(15) 0.3273(11) 0.0345(17) Uani 1 1 d . U . . .
O11 O 0.9547(4) 1.2172(9) 0.1753(7) 0.033(7) Uani 1 1 d . U . . .
O12 O 0.9864(5) 1.0132(12) 0.1897(10) 0.040(8) Uani 1 1 d . U . . .
N14 N 0.9389(5) 1.0782(12) 0.1888(9) 0.030(5) Uani 1 1 d . U . . .
N15 N 0.8921(3) 0.8891(6) 0.3645(4) 0.026(6) Uani 1 1 d G U . . .
C35 C 0.9048(3) 0.9768(5) 0.4605(5) 0.024(6) Uani 1 1 d G U . . .
C34 C 0.9314(3) 0.9248(6) 0.5625(4) 0.026(7) Uani 1 1 d G U . . .
H34 H 0.939872 0.983447 0.626782 0.032 Uiso 1 1 calc R U . . .
C33 C 0.9454(3) 0.7851(6) 0.5686(4) 0.029(7) Uani 1 1 d G U . . .
H33 H 0.963181 0.750311 0.636814 0.035 Uiso 1 1 calc R U . . .
C32 C 0.9327(3) 0.6974(6) 0.4725(5) 0.030(7) Uani 1 1 d G U . . .
H32 H 0.942061 0.603958 0.476570 0.037 Uiso 1 1 calc R U . . .
C31 C 0.9061(3) 0.7494(6) 0.3705(4) 0.031(7) Uani 1 1 d G U . . .
H31 H 0.897632 0.690739 0.306291 0.038 Uiso 1 1 calc R U . . .
N16 N 0.8726(4) 1.1581(10) 0.3460(8) 0.018(6) Uani 1 1 d . U . . .
N17 N 0.7905(4) 1.1087(10) 0.1111(8) 0.022(5) Uani 1 1 d . U . . .
N18 N 0.7950(3) 0.8242(5) 0.0971(4) 0.027(6) Uani 1 1 d G U . . .
C45 C 0.7962(3) 0.6753(6) 0.0894(4) 0.031(7) Uani 1 1 d G U . . .
H45 H 0.820120 0.633845 0.150965 0.037 Uiso 1 1 calc R U . . .
C44 C 0.7617(3) 0.5885(5) -0.0103(5) 0.028(7) Uani 1 1 d G U . . .
H44 H 0.762556 0.488942 -0.015398 0.033 Uiso 1 1 calc R U . . .
C43 C 0.7260(3) 0.6505(6) -0.1023(4) 0.025(7) Uani 1 1 d G U . . .
H43 H 0.702909 0.592431 -0.168942 0.030 Uiso 1 1 calc R U . . .
C42 C 0.7247(3) 0.7993(6) -0.0946(4) 0.022(6) Uani 1 1 d G U . . .
H42 H 0.700826 0.840824 -0.156123 0.026 Uiso 1 1 calc R U . . .
C41 C 0.7592(3) 0.8862(5) 0.0051(4) 0.024(6) Uani 1 1 d G U . . .
C36 C 0.8949(6) 1.1242(13) 0.4457(10) 0.030(6) Uani 1 1 d . U . . .
H36 H 0.904326 1.192081 0.505439 0.036 Uiso 1 1 calc R U . . .
C37 C 0.8653(6) 1.3143(13) 0.3322(10) 0.026(6) Uani 1 1 d . U . . .
H37A H 0.907606 1.375953 0.312450 0.031 Uiso 1 1 calc R U . . .
H37B H 0.864619 1.357933 0.401125 0.031 Uiso 1 1 calc R U . . .
C38 C 0.7935(6) 1.3112(13) 0.2421(10) 0.024(6) Uani 1 1 d . U . . .
H38A H 0.752354 1.243271 0.260825 0.029 Uiso 1 1 calc R U . . .
H38B H 0.786247 1.410688 0.242373 0.029 Uiso 1 1 calc R U . . .
C39 C 0.7902(5) 1.2639(12) 0.1260(10) 0.029(6) Uani 1 1 d . U . . .
H39A H 0.745497 1.278300 0.074992 0.035 Uiso 1 1 calc R U . . .
H39B H 0.832434 1.328563 0.107718 0.035 Uiso 1 1 calc R U . . .
C40 C 0.7584(5) 1.0351(13) 0.0175(9) 0.029(6) Uani 1 1 d . U . . .
H40 H 0.734670 1.080291 -0.041993 0.035 Uiso 1 1 calc R U . . .

loop_
_atom_site_aniso_label
_atom_site_aniso_U_11
_atom_site_aniso_U_22
_atom_site_aniso_U_33
_atom_site_aniso_U_23
_atom_site_aniso_U_13
_atom_site_aniso_U_12
Ni1 0.0242(9) 0.0259(12) 0.0213(13) 0.0049(13) 0.0021(11) 0.0027(10)
O1A 0.063(4) 0.033(4) 0.044(4) 0.013(3) 0.006(3) 0.027(3)
O2A 0.069(4) 0.040(4) 0.050(4) 0.004(3) 0.008(3) 0.028(3)
N1A 0.069(4) 0.039(4) 0.049(4) 0.005(3) 0.008(3) 0.028(3)
O1B 0.069(4) 0.037(5) 0.048(4) 0.008(4) 0.011(4) 0.026(4)
O2B 0.069(4) 0.039(4) 0.049(4) 0.005(3) 0.008(3) 0.027(3)
N1B 0.069(4) 0.039(4) 0.049(4) 0.005(3) 0.008(3) 0.027(3)
O3 0.026(4) 0.027(5) 0.027(5) 0.004(5) 0.010(4) 0.008(4)
O4 0.036(6) 0.044(8) 0.037(8) 0.001(8) 0.026(7) 0.009(7)
N2 0.033(5) 0.040(6) 0.031(6) 0.013(6) 0.013(5) 0.009(5)
N6 0.029(4) 0.028(5) 0.020(6) 0.003(6) 0.003(5) -0.002(5)
C11 0.025(5) 0.029(6) 0.023(6) 0.003(6) 0.002(5) 0.003(5)
C12 0.033(5) 0.032(6) 0.017(6) 0.000(6) 0.002(5) 0.008(5)
C13 0.028(5) 0.032(6) 0.018(6) 0.000(6) 0.002(5) 0.012(5)
C14 0.036(5) 0.027(6) 0.026(7) 0.005(6) 0.014(6) 0.017(5)
C15 0.033(5) 0.023(6) 0.028(6) 0.001(6) 0.002(5) 0.005(5)
N5 0.023(4) 0.023(5) 0.020(6) 0.000(5) 0.013(4) 0.008(4)
N4 0.025(4) 0.027(5) 0.023(6) 0.003(5) 0.005(4) 0.005(4)
N3 0.015(3) 0.030(4) 0.021(4) 0.003(4) 0.005(3) 0.007(3)
C1 0.019(4) 0.031(5) 0.023(5) -0.001(4) 0.010(4) 0.004(4)
C2 0.025(4) 0.029(5) 0.026(5) -0.004(4) 0.008(4) 0.004(4)
C3 0.027(4) 0.033(5) 0.021(5) -0.005(4) 0.004(4) 0.007(4)
C4 0.020(4) 0.031(5) 0.024(5) 0.002(4) 0.006(4) 0.009(4)
C5 0.019(4) 0.030(5) 0.024(5) 0.003(4) 0.004(3) 0.008(3)
C10 0.027(5) 0.025(6) 0.026(6) -0.001(6) 0.006(5) 0.009(5)
C9 0.030(5) 0.021(6) 0.030(6) 0.000(6) 0.010(5) 0.011(5)
C8 0.031(5) 0.026(6) 0.036(7) 0.006(6) 0.014(5) 0.006(5)
C7 0.035(5) 0.024(6) 0.028(6) 0.004(6) 0.010(5) 0.017(5)
C6 0.021(4) 0.028(6) 0.020(6) 0.004(6) 0.007(4) 0.009(4)
Ni2 0.0239(8) 0.0191(12) 0.0195(13) 0.0031(13) 0.0043(11) 0.0063(10)
O5 0.0282(14) 0.0268(14) 0.0271(14) 0.0035(11) 0.0089(9) 0.0074(9)
O6 0.042(2) 0.042(2) 0.041(2) 0.006(2) 0.0131(16) 0.0115(16)
N7 0.0307(16) 0.0300(16) 0.0304(16) 0.0036(11) 0.0093(10) 0.0086(10)
O7 0.021(5) 0.025(6) 0.031(7) 0.003(6) 0.013(5) 0.009(5)
O8 0.048(7) 0.039(9) 0.052(9) -0.009(9) 0.011(8) 0.008(7)
N8 0.029(6) 0.037(7) 0.039(8) -0.002(7) 0.015(5) 0.004(5)
N9 0.024(4) 0.017(4) 0.015(4) -0.002(4) 0.005(3) 0.006(3)
C16 0.025(4) 0.018(4) 0.016(5) -0.004(4) 0.009(3) 0.005(3)
C17 0.028(4) 0.021(5) 0.025(5) -0.003(4) 0.010(4) 0.011(4)
C18 0.022(4) 0.022(5) 0.018(5) -0.009(5) 0.007(4) 0.002(4)
C19 0.023(4) 0.025(5) 0.016(5) -0.004(4) 0.007(4) 0.008(4)
C20 0.025(4) 0.024(4) 0.016(5) -0.001(4) 0.007(4) 0.007(4)
N10 0.026(4) 0.023(5) 0.019(5) 0.002(5) 0.006(4) 0.006(4)
N11 0.028(4) 0.020(5) 0.028(6) 0.004(5) 0.009(4) 0.006(4)
N12 0.028(4) 0.025(5) 0.021(6) 0.004(5) 0.002(5) 0.003(5)
C26 0.025(5) 0.025(6) 0.021(6) 0.003(6) 0.004(5) 0.005(5)
C27 0.030(5) 0.030(6) 0.017(6) -0.001(6) 0.005(5) 0.007(5)
C28 0.032(5) 0.026(6) 0.024(6) 0.004(6) 0.003(5) 0.012(5)
C29 0.039(5) 0.025(6) 0.031(6) 0.008(6) 0.008(5) 0.011(5)
C30 0.032(5) 0.029(6) 0.028(6) 0.005(6) 0.001(5) 0.009(5)
C21 0.031(5) 0.025(6) 0.020(6) 0.005(6) 0.007(5) 0.011(4)
C22 0.037(5) 0.020(6) 0.031(7) -0.003(6) 0.007(5) 0.015(5)
C23A 0.031(7) 0.029(8) 0.033(8) 0.008(7) 0.010(6) 0.008(6)
C23B 0.034(9) 0.027(10) 0.038(10) 0.007(9) 0.010(8) 0.011(8)
C24 0.039(6) 0.012(6) 0.033(7) -0.007(6) 0.004(5) 0.010(5)
C25 0.030(5) 0.024(6) 0.022(6) -0.004(6) 0.006(5) 0.004(5)
Ni3 0.0242(9) 0.0247(12) 0.0196(13) 0.0046(13) 0.0028(11) 0.0044(10)
O9 0.0287(16) 0.0296(16) 0.0296(16) 0.0020(11) 0.0091(9) 0.0076(10)
O10 0.042(2) 0.042(2) 0.041(2) 0.0044(19) 0.0158(16) 0.0088(16)
N13 0.0341(19) 0.0345(19) 0.0347(19) 0.0022(11) 0.0103(10) 0.0091(10)
O11 0.037(5) 0.031(6) 0.033(6) 0.010(6) 0.013(5) 0.008(5)
O12 0.044(6) 0.041(7) 0.046(8) 0.002(7) 0.019(6) 0.025(6)
N14 0.030(4) 0.033(5) 0.024(5) 0.006(5) 0.002(4) 0.008(4)
N15 0.021(5) 0.029(5) 0.029(6) 0.005(6) 0.005(5) 0.010(5)
C35 0.019(5) 0.028(6) 0.027(6) 0.004(6) 0.006(5) 0.009(5)
C34 0.021(5) 0.035(6) 0.021(6) 0.000(6) 0.005(5) 0.007(5)
C33 0.021(5) 0.040(6) 0.025(6) 0.006(6) 0.005(5) 0.008(5)
C32 0.019(5) 0.038(6) 0.032(6) 0.008(6) 0.005(5) 0.006(5)
C31 0.026(5) 0.037(6) 0.029(7) 0.000(6) 0.001(6) 0.011(5)
N16 0.019(4) 0.022(5) 0.016(5) -0.002(5) 0.011(4) 0.007(4)
N17 0.026(4) 0.016(5) 0.024(6) 0.002(5) 0.008(4) 0.008(4)
N18 0.026(4) 0.027(5) 0.020(6) 0.005(5) 0.003(5) -0.001(5)
C45 0.035(5) 0.029(6) 0.024(6) 0.006(6) 0.008(5) 0.003(5)
C44 0.029(5) 0.023(6) 0.030(7) 0.001(6) 0.009(5) 0.006(5)
C43 0.027(5) 0.026(6) 0.019(6) -0.004(6) 0.006(5) 0.002(5)
C42 0.023(5) 0.029(6) 0.016(6) -0.001(6) 0.007(5) 0.012(5)
C41 0.024(5) 0.030(6) 0.017(6) 0.003(6) 0.007(5) 0.004(5)
C36 0.028(5) 0.035(6) 0.024(6) 0.000(6) 0.006(5) 0.003(5)
C37 0.028(5) 0.022(6) 0.028(6) -0.003(6) 0.011(5) 0.006(5)
C38 0.025(5) 0.025(6) 0.031(6) 0.005(6) 0.017(5) 0.012(5)
C39 0.031(5) 0.023(6) 0.031(6) 0.007(6) 0.010(5) 0.005(4)
C40 0.030(5) 0.036(6) 0.021(6) 0.011(6) 0.008(4) 0.008(4)

loop_
_atom_type_symbol
_atom_type_description
_atom_type_scat_dispersion_real
_atom_type_scat_dispersion_imag
_atom_type_scat_source
C C -0.0001 0.0005 'International Tables Vol C Tables 4.2.6.8 and 6.1.1.4'
H H 0.0000 0.0000 'International Tables Vol C Tables 4.2.6.8 and 6.1.1.4'
N N 0.0004 0.0010 'International Tables Vol C Tables 4.2.6.8 and 6.1.1.4'
Ni Ni 0.2278 0.4037 'International Tables Vol C Tables 4.2.6.8 and 6.1.1.4'
O O 0.0016 0.0018 'International Tables Vol C Tables 4.2.6.8 and 6.1.1.4'

loop_
_geom_angle_atom_site_label_1
_geom_angle_atom_site_label_2
_geom_angle_atom_site_label_3
_geom_angle
_geom_angle_site_symmetry_1
_geom_angle_site_symmetry_3
_geom_angle_publ_flag
O3 Ni1 O2A 162.1(4) . . ?
O3 Ni1 O2B 156.0(6) . . ?
O3 Ni1 N6 82.8(2) . . ?
O3 Ni1 N3 85.9(3) . . ?
N6 Ni1 O2A 84.5(3) . . ?
N6 Ni1 O2B 116.5(8) . . ?
N6 Ni1 N3 106.8(2) . . ?
N5 Ni1 O2A 98.5(5) . . ?
N5 Ni1 O2B 78.9(10) . . ?
N5 Ni1 O3 91.6(4) . . ?
N5 Ni1 N6 80.0(2) . . ?
N5 Ni1 N3 172.42(17) . . ?
N4 Ni1 O2A 101.4(4) . . ?
N4 Ni1 O2B 65.8(8) . . ?
N4 Ni1 O3 92.9(4) . . ?
N4 Ni1 N6 170.7(2) . . ?
N4 Ni1 N5 92.0(4) . . ?
N4 Ni1 N3 81.0(4) . . ?
N3 Ni1 O2A 85.8(4) . . ?
N3 Ni1 O2B 100.6(10) . . ?
N1A O2A Ni1 103.6(9) . . ?
O2A N1A O1A 149.4(15) . . ?
N1B O2B Ni1 105(3) . . ?
O1B N1B O2B 128(3) . . ?
N2 O3 Ni1 119.7(9) . . ?
O4 N2 O3 116.0(10) . . ?
C11 N6 Ni1 110.0(3) . . ?
C11 N6 C15 120.0 . . ?
C15 N6 Ni1 129.9(3) . . ?
N6 C11 C10 116.4(5) . . ?
C12 C11 N6 120.0 . . ?
C12 C11 C10 123.3(5) . . ?
C11 C12 H12 120.0 . . ?
C13 C12 C11 120.0 . . ?
C13 C12 H12 120.0 . . ?
C12 C13 H13 120.0 . . ?
C12 C13 C14 120.0 . . ?
C14 C13 H13 120.0 . . ?
C13 C14 H14 120.0 . . ?
C13 C14 C15 120.0 . . ?
C15 C14 H14 120.0 . . ?
N6 C15 H15 120.0 . . ?
C14 C15 N6 120.0 . . ?
C14 C15 H15 120.0 . . ?
C10 N5 Ni1 115.7(9) . . ?
C10 N5 C9 116.5(11) . . ?
C9 N5 Ni1 127.8(5) . . ?
C7 N4 Ni1 127.0(7) . . ?
C6 N4 Ni1 112.6(8) . . ?
C6 N4 C7 119.8(6) . . ?
C1 N3 Ni1 131.70(19) . . ?
C1 N3 C5 120.0 . . ?
C5 N3 Ni1 108.00(19) . . ?
N3 C1 H1 120.0 . . ?
C2 C1 N3 120.0 . . ?
C2 C1 H1 120.0 . . ?
C1 C2 H2 120.0 . . ?
C3 C2 C1 120.0 . . ?
C3 C2 H2 120.0 . . ?
C2 C3 H3 120.0 . . ?
C2 C3 C4 120.0 . . ?
C4 C3 H3 120.0 . . ?
C3 C4 H4 120.0 . . ?
C5 C4 C3 120.0 . . ?
C5 C4 H4 120.0 . . ?
N3 C5 C6 117.2(5) . . ?
C4 C5 N3 120.0 . . ?
C4 C5 C6 122.8(5) . . ?
C11 C10 H10 121.3 . . ?
N5 C10 C11 117.3(12) . . ?
N5 C10 H10 121.3 . . ?
N5 C9 H9A 109.7 . . ?
N5 C9 H9B 109.7 . . ?
N5 C9 C8 109.7(14) . . ?
H9A C9 H9B 108.2 . . ?
C8 C9 H9A 109.7 . . ?
C8 C9 H9B 109.7 . . ?
C9 C8 H8A 108.5 . . ?
C9 C8 H8B 108.5 . . ?
H8A C8 H8B 107.5 . . ?
C7 C8 C9 114.9(8) . . ?
C7 C8 H8A 108.5 . . ?
C7 C8 H8B 108.5 . . ?
N4 C7 C8 111.9(9) . . ?
N4 C7 H7A 109.2 . . ?
N4 C7 H7B 109.2 . . ?
C8 C7 H7A 109.2 . . ?
C8 C7 H7B 109.2 . . ?
H7A C7 H7B 107.9 . . ?
N4 C6 C5 120.0(5) . . ?
N4 C6 H6 120.0 . . ?
C5 C6 H6 120.0 . . ?
O5 Ni2 O7 171.6(5) . . ?
O5 Ni2 N9 87.1(4) . . ?
O5 Ni2 N12 87.3(2) . . ?
O7 Ni2 N9 88.2(5) . . ?
O7 Ni2 N12 87.5(3) . . ?
N10 Ni2 O5 93.0(4) . . ?
N10 Ni2 O7 93.1(4) . . ?
N10 Ni2 N9 80.4(3) . . ?
N10 Ni2 N12 171.5(4) . . ?
N11 Ni2 O5 93.2(5) . . ?
N11 Ni2 O7 92.4(6) . . ?
N11 Ni2 N9 172.13(19) . . ?
N11 Ni2 N10 91.8(4) . . ?
N11 Ni2 N12 79.7(2) . . ?
N12 Ni2 N9 108.1(2) . . ?
N7 O5 Ni2 115.6(11) . . ?
O6 N7 O5 115.1(13) . . ?
N8 O7 Ni2 117.1(8) . . ?
O8 N8 O7 114.4(12) . . ?
C16 N9 Ni2 131.3(2) . . ?
C16 N9 C20 120.0 . . ?
C20 N9 Ni2 108.22(18) . . ?
N9 C16 H16 120.0 . . ?
N9 C16 C17 120.0 . . ?
C17 C16 H16 120.0 . . ?
C16 C17 H17 120.0 . . ?
C18 C17 C16 120.0 . . ?
C18 C17 H17 120.0 . . ?
C17 C18 H18 120.0 . . ?
C17 C18 C19 120.0 . . ?
C19 C18 H18 120.0 . . ?
C18 C19 H19 120.0 . . ?
C20 C19 C18 120.0 . . ?
C20 C19 H19 120.0 . . ?
N9 C20 C21 117.3(4) . . ?
C19 C20 N9 120.0 . . ?
C19 C20 C21 122.7(4) . . ?
C21 N10 Ni2 114.0(9) . . ?
C21 N10 C22 119.0(7) . . ?
C22 N10 Ni2 126.9(7) . . ?
C24 N11 Ni2 128.3(5) . . ?
C25 N11 Ni2 117.0(9) . . ?
C25 N11 C24 114.4(12) . . ?
C26 N12 Ni2 109.2(3) . . ?
C26 N12 C30 120.0 . . ?
C30 N12 Ni2 130.4(2) . . ?
N12 C26 C27 120.0 . . ?
N12 C26 C25 117.1(6) . . ?
C27 C26 C25 122.8(5) . . ?
C26 C27 H27 120.0 . . ?
C28 C27 C26 120.0 . . ?
C28 C27 H27 120.0 . . ?
C27 C28 H28 120.0 . . ?
C29 C28 C27 120.0 . . ?
C29 C28 H28 120.0 . . ?
C28 C29 H29 120.0 . . ?
C28 C29 C30 120.0 . . ?
C30 C29 H29 120.0 . . ?
N12 C30 H30 120.0 . . ?
C29 C30 N12 120.0 . . ?
C29 C30 H30 120.0 . . ?
C20 C21 H21 120.3 . . ?
N10 C21 C20 119.4(6) . . ?
N10 C21 H21 120.3 . . ?
N10 C22 H22A 108.9 . . ?
N10 C22 H22B 108.9 . . ?
N10 C22 H22C 109.0 . . ?
N10 C22 H22D 109.0 . . ?
N10 C22 C23B 113.1(14) . . ?
H22A C22 H22B 107.7 . . ?
H22C C22 H22D 107.8 . . ?
C23A C22 N10 113.5(10) . . ?
C23A C22 H22A 108.9 . . ?
C23A C22 H22B 108.9 . . ?
C23B C22 H22C 109.0 . . ?
C23B C22 H22D 109.0 . . ?
C22 C23A H23A 106.7 . . ?
C22 C23A H23B 106.7 . . ?
C22 C23A C24 122(3) . . ?
H23A C23A H23B 106.6 . . ?
C24 C23A H23A 106.7 . . ?
C24 C23A H23B 106.7 . . ?
C22 C23B H23C 107.4 . . ?
C22 C23B H23D 107.4 . . ?
H23C C23B H23D 106.9 . . ?
C24 C23B C22 119.7(12) . . ?
C24 C23B H23C 107.4 . . ?
C24 C23B H23D 107.4 . . ?
N11 C24 H24A 110.0 . . ?
N11 C24 H24B 110.0 . . ?
N11 C24 H24C 109.4 . . ?
N11 C24 H24D 109.4 . . ?
C23A C24 N11 108.7(12) . . ?
C23A C24 H24A 110.0 . . ?
C23A C24 H24B 110.0 . . ?
C23B C24 N11 111.0(18) . . ?
C23B C24 H24C 109.4 . . ?
C23B C24 H24D 109.4 . . ?
H24A C24 H24B 108.3 . . ?
H24C C24 H24D 108.0 . . ?
N11 C25 C26 115.8(12) . . ?
N11 C25 H25 122.1 . . ?
C26 C25 H25 122.1 . . ?
O9 Ni3 N14 179.2(7) . . ?
O9 Ni3 N15 86.2(2) . . ?
O9 Ni3 N18 84.2(5) . . ?
N14 Ni3 N15 93.6(2) . . ?
N14 Ni3 N18 95.1(5) . . ?
N16 Ni3 O9 91.6(5) . . ?
N16 Ni3 N14 89.1(6) . . ?
N16 Ni3 N15 79.6(3) . . ?
N16 Ni3 N17 92.7(4) . . ?
N16 Ni3 N18 172.0(3) . . ?
N17 Ni3 O9 91.7(3) . . ?
N17 Ni3 N14 88.6(3) . . ?
N17 Ni3 N15 172.0(5) . . ?
N17 Ni3 N18 80.6(4) . . ?
N18 Ni3 N15 106.8(2) . . ?
N13 O9 Ni3 118.4(6) . . ?
O9 N13 O10 115.5(12) . . ?
O11 N14 Ni3 116.0(13) . . ?
O12 N14 Ni3 126.1(5) . . ?
O12 N14 O11 117.3(11) . . ?
C35 N15 Ni3 109.7(3) . . ?
C35 N15 C31 120.0 . . ?
C31 N15 Ni3 129.9(3) . . ?
N15 C35 C36 115.7(6) . . ?
C34 C35 N15 120.0 . . ?
C34 C35 C36 124.0(6) . . ?
C35 C34 H34 120.0 . . ?
C35 C34 C33 120.0 . . ?
C33 C34 H34 120.0 . . ?
C34 C33 H33 120.0 . . ?
C34 C33 C32 120.0 . . ?
C32 C33 H33 120.0 . . ?
C33 C32 H32 120.0 . . ?
C31 C32 C33 120.0 . . ?
C31 C32 H32 120.0 . . ?
N15 C31 H31 120.0 . . ?
C32 C31 N15 120.0 . . ?
C32 C31 H31 120.0 . . ?
C36 N16 Ni3 116.0(9) . . ?
C36 N16 C37 116.1(13) . . ?
C37 N16 Ni3 127.5(6) . . ?
C39 N17 Ni3 126.1(6) . . ?
C40 N17 Ni3 113.7(8) . . ?
C40 N17 C39 120.3(7) . . ?
C45 N18 Ni3 131.5(2) . . ?
C45 N18 C41 120.0 . . ?
C41 N18 Ni3 108.5(2) . . ?
N18 C45 H45 120.0 . . ?
C44 C45 N18 120.0 . . ?
C44 C45 H45 120.0 . . ?
C45 C44 H44 120.0 . . ?
C45 C44 C43 120.0 . . ?
C43 C44 H44 120.0 . . ?
C44 C43 H43 120.0 . . ?
C44 C43 C42 120.0 . . ?
C42 C43 H43 120.0 . . ?
C43 C42 H42 120.0 . . ?
C41 C42 C43 120.0 . . ?
C41 C42 H42 120.0 . . ?
N18 C41 C40 117.8(4) . . ?
C42 C41 N18 120.0 . . ?
C42 C41 C40 122.2(4) . . ?
C35 C36 H36 121.6 . . ?
N16 C36 C35 116.9(15) . . ?
N16 C36 H36 121.6 . . ?
N16 C37 H37A 109.7 . . ?
N16 C37 H37B 109.7 . . ?
N16 C37 C38 109.9(8) . . ?
H37A C37 H37B 108.2 . . ?
C38 C37 H37A 109.7 . . ?
C38 C37 H37B 109.7 . . ?
C37 C38 H38A 108.3 . . ?
C37 C38 H38B 108.3 . . ?
H38A C38 H38B 107.4 . . ?
C39 C38 C37 116.0(15) . . ?
C39 C38 H38A 108.3 . . ?
C39 C38 H38B 108.3 . . ?
N17 C39 C38 113.7(6) . . ?
N17 C39 H39A 108.8 . . ?
N17 C39 H39B 108.8 . . ?
C38 C39 H39A 108.8 . . ?
C38 C39 H39B 108.8 . . ?
H39A C39 H39B 107.7 . . ?
N17 C40 C41 119.3(6) . . ?
N17 C40 H40 120.3 . . ?
C41 C40 H40 120.3 . . ?

loop_
_geom_bond_atom_site_label_1
_geom_bond_atom_site_label_2
_geom_bond_distance
_geom_bond_site_symmetry_2
_geom_bond_publ_flag
Ni1 O2A 2.187(13) . ?
Ni1 O2B 2.216(16) . ?
Ni1 O3 2.053(12) . ?
Ni1 N6 2.087(2) . ?
Ni1 N5 2.032(12) . ?
Ni1 N4 2.028(5) . ?
Ni1 N3 2.109(6) . ?
O1A N1A 1.108(8) . ?
O2A N1A 1.105(9) . ?
O1B N1B 1.13(2) . ?
O2B N1B 1.14(2) . ?
O3 N2 1.275(7) . ?
O4 N2 1.20(2) . ?
N6 C11 1.3900 . ?
N6 C15 1.3900 . ?
C11 C12 1.3900 . ?
C11 C10 1.436(13) . ?
C12 H12 0.9300 . ?
C12 C13 1.3900 . ?
C13 H13 0.9300 . ?
C13 C14 1.3900 . ?
C14 H14 0.9300 . ?
C14 C15 1.3900 . ?
C15 H15 0.9300 . ?
N5 C10 1.282(7) . ?
N5 C9 1.486(15) . ?
N4 C7 1.442(17) . ?
N4 C6 1.293(18) . ?
N3 C1 1.3900 . ?
N3 C5 1.3900 . ?
C1 H1 0.9300 . ?
C1 C2 1.3900 . ?
C2 H2 0.9300 . ?
C2 C3 1.3900 . ?
C3 H3 0.9300 . ?
C3 C4 1.3900 . ?
C4 H4 0.9300 . ?
C4 C5 1.3900 . ?
C5 C6 1.402(14) . ?
C10 H10 0.9300 . ?
C9 H9A 0.9700 . ?
C9 H9B 0.9700 . ?
C9 C8 1.547(16) . ?
C8 H8A 0.9700 . ?
C8 H8B 0.9700 . ?
C8 C7 1.520(9) . ?
C7 H7A 0.9700 . ?
C7 H7B 0.9700 . ?
C6 H6 0.9300 . ?
Ni2 O5 2.036(12) . ?
Ni2 O7 2.060(15) . ?
Ni2 N9 2.109(6) . ?
Ni2 N10 2.035(5) . ?
Ni2 N11 2.011(13) . ?
Ni2 N12 2.099(2) . ?
O5 N7 1.275(6) . ?
O6 N7 1.195(19) . ?
O7 N8 1.25(4) . ?
O8 N8 1.19(3) . ?
N9 C16 1.3900 . ?
N9 C20 1.3900 . ?
C16 H16 0.9300 . ?
C16 C17 1.3900 . ?
C17 H17 0.9300 . ?
C17 C18 1.3900 . ?
C18 H18 0.9300 . ?
C18 C19 1.3900 . ?
C19 H19 0.9300 . ?
C19 C20 1.3900 . ?
C20 C21 1.407(16) . ?
N10 C21 1.274(17) . ?
N10 C22 1.45(2) . ?
N11 C24 1.512(16) . ?
N11 C25 1.289(9) . ?
N12 C26 1.3900 . ?
N12 C30 1.3900 . ?
C26 C27 1.3900 . ?
C26 C25 1.439(13) . ?
C27 H27 0.9300 . ?
C27 C28 1.3900 . ?
C28 H28 0.9300 . ?
C28 C29 1.3900 . ?
C29 H29 0.9300 . ?
C29 C30 1.3900 . ?
C30 H30 0.9300 . ?
C21 H21 0.9300 . ?
C22 H22A 0.9700 . ?
C22 H22B 0.9700 . ?
C22 H22C 0.9700 . ?
C22 H22D 0.9700 . ?
C22 C23A 1.42(4) . ?
C22 C23B 1.493(17) . ?
C23A H23A 0.9700 . ?
C23A H23B 0.9700 . ?
C23A C24 1.510(14) . ?
C23B H23C 0.9700 . ?
C23B H23D 0.9700 . ?
C23B C24 1.48(2) . ?
C24 H24A 0.9700 . ?
C24 H24B 0.9700 . ?
C24 H24C 0.9700 . ?
C24 H24D 0.9700 . ?
C25 H25 0.9300 . ?
Ni3 O9 2.076(12) . ?
Ni3 N14 2.076(12) . ?
Ni3 N15 2.087(2) . ?
Ni3 N16 2.006(13) . ?
Ni3 N17 2.040(5) . ?
Ni3 N18 2.086(6) . ?
O9 N13 1.22(3) . ?
O10 N13 1.236(18) . ?
O11 N14 1.267(11) . ?
O12 N14 1.23(2) . ?
N15 C35 1.3900 . ?
N15 C31 1.3900 . ?
C35 C34 1.3900 . ?
C35 C36 1.435(15) . ?
C34 H34 0.9300 . ?
C34 C33 1.3900 . ?
C33 H33 0.9300 . ?
C33 C32 1.3900 . ?
C32 H32 0.9300 . ?
C32 C31 1.3900 . ?
C31 H31 0.9300 . ?
N16 C36 1.285(9) . ?
N16 C37 1.497(17) . ?
N17 C39 1.453(19) . ?
N17 C40 1.273(16) . ?
N18 C45 1.3900 . ?
N18 C41 1.3900 . ?
C45 H45 0.9300 . ?
C45 C44 1.3900 . ?
C44 H44 0.9300 . ?
C44 C43 1.3900 . ?
C43 H43 0.9300 . ?
C43 C42 1.3900 . ?
C42 H42 0.9300 . ?
C42 C41 1.3900 . ?
C41 C40 1.395(16) . ?
C36 H36 0.9300 . ?
C37 H37A 0.9700 . ?
C37 H37B 0.9700 . ?
C37 C38 1.531(9) . ?
C38 H38A 0.9700 . ?
C38 H38B 0.9700 . ?
C38 C39 1.52(2) . ?
C39 H39A 0.9700 . ?
C39 H39B 0.9700 . ?
C40 H40 0.9300 . ?

loop_
_geom_torsion_atom_site_label_1
_geom_torsion_atom_site_label_2
_geom_torsion_atom_site_label_3
_geom_torsion_atom_site_label_4
_geom_torsion
_geom_torsion_site_symmetry_1
_geom_torsion_site_symmetry_2
_geom_torsion_site_symmetry_3
_geom_torsion_site_symmetry_4
_geom_torsion_publ_flag
Ni1 O2A N1A O1A 39(3) . . . . ?
Ni1 O2B N1B O1B 49(8) . . . . ?
Ni1 O3 N2 O4 177.1(10) . . . . ?
Ni1 N6 C11 C12 177.2(4) . . . . ?
Ni1 N6 C11 C10 -8.5(8) . . . . ?
Ni1 N6 C15 C14 -176.6(5) . . . . ?
Ni1 N5 C10 C11 -0.2(18) . . . . ?
Ni1 N5 C9 C8 -30.5(15) . . . . ?
Ni1 N4 C7 C8 34.0(19) . . . . ?
Ni1 N4 C6 C5 9.2(15) . . . . ?
Ni1 N3 C1 C2 -172.9(4) . . . . ?
Ni1 N3 C5 C4 174.4(4) . . . . ?
Ni1 N3 C5 C6 -6.2(7) . . . . ?
N6 C11 C12 C13 0.0 . . . . ?
N6 C11 C10 N5 6.1(17) . . . . ?
C11 N6 C15 C14 0.0 . . . . ?
C11 C12 C13 C14 0.0 . . . . ?
C12 C11 C10 N5 -179.8(10) . . . . ?
C12 C13 C14 C15 0.0 . . . . ?
C13 C14 C15 N6 0.0 . . . . ?
C15 N6 C11 C12 0.0 . . . . ?
C15 N6 C11 C10 174.3(9) . . . . ?
N5 C9 C8 C7 67.1(17) . . . . ?
N3 C1 C2 C3 0.0 . . . . ?
N3 C5 C6 N4 -1.7(15) . . . . ?
C1 N3 C5 C4 0.0 . . . . ?
C1 N3 C5 C6 179.3(8) . . . . ?
C1 C2 C3 C4 0.0 . . . . ?
C2 C3 C4 C5 0.0 . . . . ?
C3 C4 C5 N3 0.0 . . . . ?
C3 C4 C5 C6 -179.3(9) . . . . ?
C4 C5 C6 N4 177.6(9) . . . . ?
C5 N3 C1 C2 0.0 . . . . ?
C10 C11 C12 C13 -173.9(10) . . . . ?
C10 N5 C9 C8 150.5(12) . . . . ?
C9 N5 C10 C11 178.9(12) . . . . ?
C9 C8 C7 N4 -70(2) . . . . ?
C7 N4 C6 C5 -179.1(11) . . . . ?
C6 N4 C7 C8 -136.4(13) . . . . ?
Ni2 O5 N7 O6 178.1(9) . . . . ?
Ni2 O7 N8 O8 179.1(4) . . . . ?
Ni2 N9 C16 C17 -171.4(4) . . . . ?
Ni2 N9 C20 C19 173.2(3) . . . . ?
Ni2 N9 C20 C21 -8.4(7) . . . . ?
Ni2 N10 C21 C20 2.8(15) . . . . ?
Ni2 N10 C22 C23A -24.9(18) . . . . ?
Ni2 N10 C22 C23B 29(2) . . . . ?
Ni2 N11 C24 C23A 26(2) . . . . ?
Ni2 N11 C24 C23B -25.1(18) . . . . ?
Ni2 N11 C25 C26 4.7(17) . . . . ?
Ni2 N12 C26 C27 173.1(3) . . . . ?
Ni2 N12 C26 C25 -10.5(7) . . . . ?
Ni2 N12 C30 C29 -171.4(4) . . . . ?
N9 C16 C17 C18 0.0 . . . . ?
N9 C20 C21 N10 4.2(15) . . . . ?
C16 N9 C20 C19 0.0 . . . . ?
C16 N9 C20 C21 178.4(8) . . . . ?
C16 C17 C18 C19 0.0 . . . . ?
C17 C18 C19 C20 0.0 . . . . ?
C18 C19 C20 N9 0.0 . . . . ?
C18 C19 C20 C21 -178.3(8) . . . . ?
C19 C20 C21 N10 -177.4(9) . . . . ?
C20 N9 C16 C17 0.0 . . . . ?
N10 C22 C23A C24 63.7(14) . . . . ?
N10 C22 C23B C24 -65(4) . . . . ?
N12 C26 C27 C28 0.0 . . . . ?
N12 C26 C25 N11 4.5(15) . . . . ?
C26 N12 C30 C29 0.0 . . . . ?
C26 C27 C28 C29 0.0 . . . . ?
C27 C26 C25 N11 -179.2(9) . . . . ?
C27 C28 C29 C30 0.0 . . . . ?
C28 C29 C30 N12 0.0 . . . . ?
C30 N12 C26 C27 0.0 . . . . ?
C30 N12 C26 C25 176.5(8) . . . . ?
C21 N10 C22 C23A 160.0(15) . . . . ?
C21 N10 C22 C23B -146.2(19) . . . . ?
C22 N10 C21 C20 178.6(12) . . . . ?
C22 C23A C24 N11 -63.1(15) . . . . ?
C22 C23B C24 N11 61(3) . . . . ?
C24 N11 C25 C26 178.4(10) . . . . ?
C25 N11 C24 C23A -146.9(18) . . . . ?
C25 N11 C24 C23B 162.0(15) . . . . ?
C25 C26 C27 C28 -176.3(9) . . . . ?
Ni3 O9 N13 O10 178.1(4) . . . . ?
Ni3 N15 C35 C34 173.4(3) . . . . ?
Ni3 N15 C35 C36 -11.9(6) . . . . ?
Ni3 N15 C31 C32 -171.8(4) . . . . ?
Ni3 N16 C36 C35 8.6(14) . . . . ?
Ni3 N16 C37 C38 35.2(18) . . . . ?
Ni3 N17 C39 C38 -30.7(13) . . . . ?
Ni3 N17 C40 C41 1.4(15) . . . . ?
Ni3 N18 C45 C44 -178.7(4) . . . . ?
Ni3 N18 C41 C42 179.0(3) . . . . ?
Ni3 N18 C41 C40 -2.1(7) . . . . ?
N15 C35 C34 C33 0.0 . . . . ?
N15 C35 C36 N16 2.8(12) . . . . ?
C35 N15 C31 C32 0.0 . . . . ?
C35 C34 C33 C32 0.0 . . . . ?
C34 C35 C36 N16 177.3(7) . . . . ?
C34 C33 C32 C31 0.0 . . . . ?
C33 C32 C31 N15 0.0 . . . . ?
C31 N15 C35 C34 0.0 . . . . ?
C31 N15 C35 C36 174.7(6) . . . . ?
N16 C37 C38 C39 -66.7(12) . . . . ?
N18 C45 C44 C43 0.0 . . . . ?
N18 C41 C40 N17 0.6(14) . . . . ?
C45 N18 C41 C42 0.0 . . . . ?
C45 N18 C41 C40 178.9(8) . . . . ?
C45 C44 C43 C42 0.0 . . . . ?
C44 C43 C42 C41 0.0 . . . . ?
C43 C42 C41 N18 0.0 . . . . ?
C43 C42 C41 C40 -178.9(8) . . . . ?
C42 C41 C40 N17 179.5(9) . . . . ?
C41 N18 C45 C44 0.0 . . . . ?
C36 C35 C34 C33 -174.3(7) . . . . ?
C36 N16 C37 C38 -137.5(12) . . . . ?
C37 N16 C36 C35 -177.9(9) . . . . ?
C37 C38 C39 N17 65.8(9) . . . . ?
C39 N17 C40 C41 -179.8(11) . . . . ?
C40 N17 C39 C38 150.7(11) . . . . ?
